data_4067892
loop_
_publ_author_name
'Liu, Bo'
'Liu, Xiaolong'
'Chen, Chao'
'Chen, Congyan'
'Chen, Wanzhi'

_publ_section_title
;
 Carbene Transfer Reactivities of Nickel(II)--N-Heterocyclic Carbene
 Complexes and Their Applications in the Synthesis of Metal--NHC Complexes
;
_journal_issue 1
_journal_name_full Organometallics
_journal_page_first 282
_journal_paper_doi 10.1021/om200881s
_journal_volume 31
_journal_year 2012
_chemical_formula_sum 'C23 H24 Cl F6 N6 P Ru'
_chemical_formula_weight 665.97
_chemical_name_systematic
; 
 ? 
;
_space_group_IT_number 14
_symmetry_cell_setting monoclinic
_symmetry_space_group_name_Hall '-P 2yn'
_symmetry_space_group_name_H-M 'P 1 21/n 1'
_atom_sites_solution_hydrogens geom
_atom_sites_solution_primary direct
_atom_sites_solution_secondary difmap
_audit_creation_method SHELXL-97
_cell_angle_alpha 90.00
_cell_angle_beta 94.439(3)
_cell_angle_gamma 90.00
_cell_formula_units_Z 4
_cell_length_a 8.1250(3)
_cell_length_b 14.2921(5)
_cell_length_c 23.9513(8)
_cell_measurement_temperature 293(2)
_cell_volume 2772.96(17)
_computing_structure_refinement 'SHELXL-97 (Sheldrick, 1997)'
_computing_structure_solution 'SHELXS-97 (Sheldrick, 1990)'
_diffrn_ambient_temperature 293(2)
_diffrn_measured_fraction_theta_full 0.998
_diffrn_measured_fraction_theta_max 0.998
_diffrn_radiation_monochromator graphite
_diffrn_radiation_source 'fine-focus sealed tube'
_diffrn_radiation_type MoK\a
_diffrn_radiation_wavelength 0.71073
_diffrn_reflns_av_R_equivalents 0.0347
_diffrn_reflns_av_sigmaI/netI 0.0344
_diffrn_reflns_limit_h_max 9
_diffrn_reflns_limit_h_min -7
_diffrn_reflns_limit_k_max 17
_diffrn_reflns_limit_k_min -16
_diffrn_reflns_limit_l_max 25
_diffrn_reflns_limit_l_min -28
_diffrn_reflns_number 17797
_diffrn_reflns_theta_full 25.01
_diffrn_reflns_theta_max 25.01
_diffrn_reflns_theta_min 2.93
_exptl_absorpt_coefficient_mu 0.784
_exptl_absorpt_correction_T_max 0.8403
_exptl_absorpt_correction_T_min 0.7875
_exptl_absorpt_correction_type multi-scan
_exptl_absorpt_process_details sadabs
_exptl_crystal_density_diffrn 1.595
_exptl_crystal_density_method 'not measured'
_exptl_crystal_F_000 1336
_exptl_crystal_size_max 0.32
_exptl_crystal_size_mid 0.26
_exptl_crystal_size_min 0.23
_refine_diff_density_max 0.949
_refine_diff_density_min -0.708
_refine_diff_density_rms 0.087
_refine_ls_extinction_method none
_refine_ls_goodness_of_fit_ref 1.073
_refine_ls_hydrogen_treatment constr
_refine_ls_matrix_type full
_refine_ls_number_parameters 360
_refine_ls_number_reflns 4888
_refine_ls_number_restraints 7
_refine_ls_restrained_S_all 1.080
_refine_ls_R_factor_all 0.0677
_refine_ls_R_factor_gt 0.0515
_refine_ls_shift/su_max 0.001
_refine_ls_shift/su_mean 0.000
_refine_ls_structure_factor_coef Fsqd
_refine_ls_weighting_details 'calc w=1/[\s^2^(Fo^2^)+(0.0658P)^2^+5.4196P] where P=(Fo^2^+2Fc^2^)/3'
_refine_ls_weighting_scheme calc
_refine_ls_wR_factor_gt 0.1311
_refine_ls_wR_factor_ref 0.1423
_reflns_number_gt 3921
_reflns_number_total 4888
_reflns_threshold_expression >2sigma(I)
_cod_data_source_file om200881s_si_002.cif
_cod_data_source_block 21
_cod_depositor_comments
;
The following automatic conversions were performed:

'_symmetry_cell_setting' value 'Monoclinic' changed to 'monoclinic'
according to /home/saulius/struct/CIF-dictionaries/cif_core.dic
dictionary named 'cif_core.dic' version 2.4.1 from 2010-06-29.

Automatic conversion script
Id: cif_fix_values 1715 2011-07-08 13:25:40Z adriana 
;
_cod_original_sg_symbol_H-M 'P2(1)/n  '
_cod_database_code 4067892

loop_
_symmetry_equiv_pos_as_xyz
'x, y, z'
'-x+1/2, y+1/2, -z+1/2'
'-x, -y, -z'
'x-1/2, -y-1/2, z-1/2'

loop_
_atom_site_label
_atom_site_type_symbol
_atom_site_fract_x
_atom_site_fract_y
_atom_site_fract_z
_atom_site_U_iso_or_equiv
_atom_site_adp_type
_atom_site_occupancy
_atom_site_symmetry_multiplicity
_atom_site_calc_flag
_atom_site_refinement_flags
_atom_site_disorder_assembly
_atom_site_disorder_group
Ru1 Ru 0.23853(5) 0.72801(3) 0.062970(15) 0.04007(16) Uani 1 1 d . . .
C1 C 0.5960(7) 0.7377(4) 0.1228(2) 0.0520(13) Uani 1 1 d . . .
C2 C 0.7519(8) 0.7436(5) 0.1553(3) 0.081(2) Uani 1 1 d . . .
H2A H 0.8221 0.7872 0.1380 0.122 Uiso 1 1 calc R . .
H2B H 0.8033 0.6830 0.1571 0.122 Uiso 1 1 calc R . .
H2C H 0.7345 0.7644 0.1925 0.122 Uiso 1 1 calc R . .
C3 C 0.1679(7) 0.9326(4) 0.1127(2) 0.0562(14) Uani 1 1 d . . .
H3 H 0.1423 0.9041 0.1458 0.067 Uiso 1 1 calc R . .
C4 C 0.1520(8) 1.0301(4) 0.1085(2) 0.0641(16) Uani 1 1 d . . .
H4 H 0.1173 1.0650 0.1381 0.077 Uiso 1 1 calc R . .
C5 C 0.1884(8) 1.0727(4) 0.0600(3) 0.0642(16) Uani 1 1 d . . .
H5 H 0.1776 1.1372 0.0563 0.077 Uiso 1 1 calc R . .
C6 C 0.2419(7) 1.0195(4) 0.0159(2) 0.0530(13) Uani 1 1 d . . .
C7 C 0.2524(6) 0.9232(3) 0.0240(2) 0.0425(11) Uani 1 1 d . . .
C8 C 0.2983(6) 0.8655(3) -0.02035(19) 0.0421(11) Uani 1 1 d . . .
C9 C 0.3346(7) 0.9019(4) -0.0723(2) 0.0542(13) Uani 1 1 d . . .
C10 C 0.3270(8) 1.0007(4) -0.0787(3) 0.0665(16) Uani 1 1 d . . .
H10 H 0.3524 1.0275 -0.1123 0.080 Uiso 1 1 calc R . .
C11 C 0.2839(8) 1.0558(4) -0.0371(3) 0.0659(16) Uani 1 1 d . . .
H11 H 0.2809 1.1202 -0.0428 0.079 Uiso 1 1 calc R . .
C12 C 0.3706(8) 0.8357(5) -0.1133(2) 0.0663(16) Uani 1 1 d . . .
H12 H 0.3949 0.8563 -0.1485 0.080 Uiso 1 1 calc R . .
C13 C 0.3704(8) 0.7417(4) -0.1024(2) 0.0612(15) Uani 1 1 d . . .
H13 H 0.3941 0.6986 -0.1297 0.073 Uiso 1 1 calc R . .
C14 C 0.3341(6) 0.7124(4) -0.0496(2) 0.0466(12) Uani 1 1 d . . .
C15 C 0.2725(6) 0.6082(4) 0.0236(2) 0.0469(12) Uani 1 1 d . A .
C16 C 0.3304(7) 0.5356(4) -0.0581(2) 0.0573(14) Uani 1 1 d . . .
H16 H 0.3591 0.5262 -0.0946 0.069 Uiso 1 1 calc R . .
C17 C 0.2922(8) 0.4717(4) -0.0226(3) 0.0664(16) Uani 1 1 d . A .
H17 H 0.2892 0.4076 -0.0293 0.080 Uiso 1 1 calc R . .
C18 C 0.1551(7) 0.6636(5) 0.1846(2) 0.0619(15) Uani 1 1 d . . .
C19 C 0.1241(10) 0.6377(8) 0.2414(3) 0.117(3) Uani 1 1 d . . .
H19A H 0.0171 0.6093 0.2415 0.176 Uiso 1 1 calc R . .
H19B H 0.1281 0.6926 0.2645 0.176 Uiso 1 1 calc R . .
H19C H 0.2067 0.5940 0.2557 0.176 Uiso 1 1 calc R . .
C20 C 0.2497(14) 0.4647(8) 0.0842(5) 0.061(2) Uani 0.558(8) 1 d P A 2
H20A H 0.3051 0.4047 0.0834 0.073 Uiso 0.558(8) 1 calc PR A 2
H20B H 0.3034 0.5021 0.1141 0.073 Uiso 0.558(8) 1 calc PR A 2
C21 C 0.0804(17) 0.4521(10) 0.0929(6) 0.084(3) Uani 0.558(8) 1 d PD A 2
H21A H 0.0289 0.4147 0.0625 0.101 Uiso 0.558(8) 1 calc PR A 2
H21B H 0.0262 0.5126 0.0920 0.101 Uiso 0.558(8) 1 calc PR A 2
C22 C 0.054(5) 0.4013(18) 0.1518(11) 0.149(9) Uani 0.558(8) 1 d PD A 2
H22A H 0.1293 0.4260 0.1816 0.179 Uiso 0.558(8) 1 calc PR A 2
H22B H -0.0585 0.4091 0.1620 0.179 Uiso 0.558(8) 1 calc PR A 2
C23 C 0.090(4) 0.3020(15) 0.1405(10) 0.161(8) Uani 0.558(8) 1 d PD A 2
H23A H 0.0442 0.2856 0.1037 0.241 Uiso 0.558(8) 1 calc PR A 2
H23B H 0.0422 0.2632 0.1677 0.241 Uiso 0.558(8) 1 calc PR A 2
H23C H 0.2075 0.2926 0.1428 0.241 Uiso 0.558(8) 1 calc PR A 2
C20A C 0.1419(19) 0.4730(10) 0.0653(7) 0.061(2) Uani 0.442(8) 1 d P A 1
H20C H 0.0498 0.4437 0.0438 0.073 Uiso 0.442(8) 1 calc PR A 1
H20D H 0.0991 0.5206 0.0891 0.073 Uiso 0.442(8) 1 calc PR A 1
C21A C 0.240(2) 0.3997(13) 0.1010(7) 0.084(3) Uani 0.442(8) 1 d PD A 1
H21C H 0.3363 0.4265 0.1212 0.101 Uiso 0.442(8) 1 calc PR A 1
H21D H 0.2720 0.3472 0.0787 0.101 Uiso 0.442(8) 1 calc PR A 1
C22A C 0.105(5) 0.372(3) 0.1410(17) 0.149(9) Uani 0.442(8) 1 d PD A 1
H22C H 0.0809 0.4251 0.1641 0.179 Uiso 0.442(8) 1 calc PR A 1
H22D H 0.0043 0.3547 0.1190 0.179 Uiso 0.442(8) 1 calc PR A 1
C23A C 0.158(5) 0.2938(19) 0.1769(12) 0.161(8) Uani 0.442(8) 1 d PD A 1
H23D H 0.1745 0.2396 0.1543 0.241 Uiso 0.442(8) 1 calc PR A 1
H23E H 0.0752 0.2807 0.2022 0.241 Uiso 0.442(8) 1 calc PR A 1
H23F H 0.2598 0.3097 0.1978 0.241 Uiso 0.442(8) 1 calc PR A 1
Cl1 Cl -0.04421(16) 0.72877(9) 0.02724(6) 0.0542(3) Uani 1 1 d . . .
F1 F 0.7930(11) 0.4835(11) 0.2614(6) 0.331(8) Uani 1 1 d U . .
F2 F 0.6255(13) 0.3977(5) 0.2143(3) 0.221(4) Uani 1 1 d . . .
F3 F 0.6298(19) 0.5901(6) 0.2668(4) 0.279(6) Uani 1 1 d . . .
F4 F 0.5804(15) 0.4536(7) 0.2938(4) 0.264(5) Uani 1 1 d . . .
F6 F 0.671(3) 0.5273(8) 0.1882(3) 0.416(12) Uani 1 1 d . . .
F7 F 0.4589(18) 0.5121(14) 0.2243(9) 0.463(14) Uani 1 1 d . . .
N1 N 0.4732(6) 0.7330(3) 0.09825(17) 0.0454(10) Uani 1 1 d . . .
N2 N 0.1766(5) 0.6846(3) 0.14007(18) 0.0498(10) Uani 1 1 d . . .
N3 N 0.2165(5) 0.8793(3) 0.07276(16) 0.0438(10) Uani 1 1 d . . .
N4 N 0.3004(5) 0.7725(3) -0.00987(16) 0.0406(9) Uani 1 1 d . . .
N5 N 0.3198(5) 0.6205(3) -0.03065(17) 0.0457(10) Uani 1 1 d . . .
N6 N 0.2564(7) 0.5156(3) 0.0272(2) 0.0638(13) Uani 1 1 d . . .
P1 P 0.6222(3) 0.49209(17) 0.24102(8) 0.0914(6) Uani 1 1 d U . .

loop_
_atom_site_aniso_label
_atom_site_aniso_U_11
_atom_site_aniso_U_22
_atom_site_aniso_U_33
_atom_site_aniso_U_23
_atom_site_aniso_U_13
_atom_site_aniso_U_12
Ru1 0.0459(3) 0.0401(2) 0.0348(2) 0.00224(16) 0.00731(16) 0.00256(18)
C1 0.052(3) 0.060(3) 0.044(3) 0.005(2) 0.007(3) 0.002(3)
C2 0.054(4) 0.111(6) 0.076(5) 0.008(4) -0.009(3) -0.002(4)
C3 0.073(4) 0.051(3) 0.045(3) -0.003(2) 0.010(3) 0.002(3)
C4 0.085(4) 0.052(3) 0.056(3) -0.013(3) 0.011(3) 0.011(3)
C5 0.079(4) 0.043(3) 0.070(4) -0.003(3) 0.005(3) 0.006(3)
C6 0.053(3) 0.047(3) 0.059(3) 0.004(3) 0.002(3) 0.000(2)
C7 0.044(3) 0.040(3) 0.043(3) 0.006(2) 0.002(2) 0.001(2)
C8 0.042(3) 0.047(3) 0.038(3) 0.004(2) 0.004(2) 0.004(2)
C9 0.059(3) 0.060(3) 0.045(3) 0.011(3) 0.010(2) 0.006(3)
C10 0.078(4) 0.064(4) 0.059(4) 0.028(3) 0.015(3) 0.010(3)
C11 0.076(4) 0.053(3) 0.070(4) 0.019(3) 0.013(3) 0.008(3)
C12 0.081(4) 0.079(4) 0.041(3) 0.014(3) 0.018(3) 0.011(3)
C13 0.075(4) 0.071(4) 0.040(3) -0.002(3) 0.018(3) 0.014(3)
C14 0.049(3) 0.052(3) 0.039(3) -0.001(2) 0.006(2) 0.004(2)
C15 0.043(3) 0.049(3) 0.049(3) 0.001(2) 0.007(2) 0.004(2)
C16 0.054(3) 0.061(4) 0.058(3) -0.018(3) 0.008(3) 0.002(3)
C17 0.074(4) 0.047(3) 0.080(4) -0.017(3) 0.019(3) -0.002(3)
C18 0.052(3) 0.088(4) 0.046(3) 0.013(3) 0.006(3) 0.001(3)
C19 0.103(6) 0.201(10) 0.049(4) 0.040(5) 0.012(4) -0.015(6)
C20 0.060(6) 0.044(4) 0.079(7) 0.010(4) 0.007(5) 0.006(5)
C21 0.081(7) 0.093(8) 0.079(7) 0.021(6) 0.002(6) -0.009(6)
C22 0.16(2) 0.17(2) 0.116(14) -0.009(15) 0.052(11) -0.054(17)
C23 0.21(2) 0.127(12) 0.142(19) 0.046(14) -0.026(14) 0.016(13)
C20A 0.060(6) 0.044(4) 0.079(7) 0.010(4) 0.007(5) 0.006(5)
C21A 0.081(7) 0.093(8) 0.079(7) 0.021(6) 0.002(6) -0.009(6)
C22A 0.16(2) 0.17(2) 0.116(14) -0.009(15) 0.052(11) -0.054(17)
C23A 0.21(2) 0.127(12) 0.142(19) 0.046(14) -0.026(14) 0.016(13)
Cl1 0.0500(7) 0.0535(7) 0.0586(8) -0.0007(6) 0.0003(6) 0.0019(6)
F1 0.110(5) 0.47(2) 0.411(18) -0.165(16) 0.025(7) -0.035(8)
F2 0.354(12) 0.133(6) 0.184(7) -0.083(5) 0.070(7) -0.028(6)
F3 0.53(2) 0.132(6) 0.167(7) -0.058(5) -0.017(10) 0.008(9)
F4 0.365(14) 0.267(11) 0.189(7) 0.054(7) 0.194(9) 0.016(9)
F6 0.97(4) 0.201(10) 0.083(5) 0.026(5) 0.095(12) -0.078(17)
F7 0.244(12) 0.50(3) 0.60(3) -0.21(2) -0.269(16) 0.199(15)
N1 0.057(3) 0.043(2) 0.037(2) 0.0052(18) 0.009(2) 0.002(2)
N2 0.052(3) 0.054(3) 0.044(3) 0.003(2) 0.0049(19) 0.008(2)
N3 0.049(2) 0.042(2) 0.040(2) -0.0020(17) 0.0023(18) 0.0027(19)
N4 0.042(2) 0.044(2) 0.036(2) 0.0000(17) 0.0039(17) 0.0050(18)
N5 0.049(2) 0.047(2) 0.042(2) -0.0068(18) 0.0080(18) 0.0030(19)
N6 0.087(4) 0.040(2) 0.068(3) -0.003(2) 0.026(3) -0.004(2)
P1 0.1182(18) 0.1063(16) 0.0490(10) -0.0093(10) 0.0015(10) -0.0033(13)

loop_
_atom_type_symbol
_atom_type_description
_atom_type_scat_dispersion_real
_atom_type_scat_dispersion_imag
_atom_type_scat_source
C C 0.0033 0.0016 'International Tables Vol C Tables 4.2.6.8 and 6.1.1.4'
H H 0.0000 0.0000 'International Tables Vol C Tables 4.2.6.8 and 6.1.1.4'
Cl Cl 0.1484 0.1585 'International Tables Vol C Tables 4.2.6.8 and 6.1.1.4'
F F 0.0171 0.0103 'International Tables Vol C Tables 4.2.6.8 and 6.1.1.4'
N N 0.0061 0.0033 'International Tables Vol C Tables 4.2.6.8 and 6.1.1.4'
P P 0.1023 0.0942 'International Tables Vol C Tables 4.2.6.8 and 6.1.1.4'
Ru Ru -1.2594 0.8363 'International Tables Vol C Tables 4.2.6.8 and 6.1.1.4'

loop_
_geom_angle_atom_site_label_1
_geom_angle_atom_site_label_2
_geom_angle_atom_site_label_3
_geom_angle
N4 Ru1 C15 78.60(19)
N4 Ru1 N1 93.55(16)
C15 Ru1 N1 93.87(18)
N4 Ru1 N2 178.49(17)
C15 Ru1 N2 102.71(19)
N1 Ru1 N2 85.62(16)
N4 Ru1 N3 78.63(15)
C15 Ru1 N3 157.07(18)
N1 Ru1 N3 90.15(15)
N2 Ru1 N3 100.10(16)
N4 Ru1 Cl1 89.17(12)
C15 Ru1 Cl1 89.94(15)
N1 Ru1 Cl1 175.69(12)
N2 Ru1 Cl1 91.59(12)
N3 Ru1 Cl1 87.11(11)
N1 C1 C2 178.9(6)
N3 C3 C4 123.9(5)
C5 C4 C3 118.7(5)
C4 C5 C6 120.0(5)
C7 C6 C5 116.9(5)
C7 C6 C11 117.6(5)
C5 C6 C11 125.5(5)
N3 C7 C6 123.6(5)
N3 C7 C8 117.0(4)
C6 C7 C8 119.3(5)
N4 C8 C9 122.0(5)
N4 C8 C7 115.7(4)
C9 C8 C7 122.3(5)
C8 C9 C12 116.0(5)
C8 C9 C10 117.0(5)
C12 C9 C10 127.0(5)
C11 C10 C9 121.1(5)
C10 C11 C6 122.6(5)
C13 C12 C9 121.5(5)
C12 C13 C14 118.4(5)
N4 C14 C13 121.9(5)
N4 C14 N5 110.4(4)
C13 C14 N5 127.6(5)
N6 C15 N5 102.7(4)
N6 C15 Ru1 143.9(4)
N5 C15 Ru1 113.1(3)
C17 C16 N5 106.1(5)
C16 C17 N6 108.6(5)
N2 C18 C19 178.7(7)
C21 C20 N6 106.8(9)
C20 C21 C22 112.4(18)
C23 C22 C21 103.3(17)
N6 C20A C21A 107.5(11)
C20A C21A C22A 99.3(16)
C23A C22A C21A 112(2)
C1 N1 Ru1 172.8(4)
C18 N2 Ru1 174.1(5)
C3 N3 C7 116.8(4)
C3 N3 Ru1 133.4(4)
C7 N3 Ru1 109.6(3)
C14 N4 C8 120.2(4)
C14 N4 Ru1 120.7(3)
C8 N4 Ru1 119.0(3)
C16 N5 C15 111.3(4)
C16 N5 C14 131.2(5)
C15 N5 C14 117.2(4)
C15 N6 C17 111.2(5)
C15 N6 C20A 121.0(7)
C17 N6 C20A 121.6(7)
C15 N6 C20 122.1(6)
C17 N6 C20 124.4(6)
C20A N6 C20 36.8(6)
F7 P1 F1 172.5(9)
F7 P1 F4 92.6(12)
F1 P1 F4 87.5(8)
F7 P1 F6 89.9(11)
F1 P1 F6 90.1(11)
F4 P1 F6 177.0(10)
F7 P1 F2 96.4(8)
F1 P1 F2 91.1(7)
F4 P1 F2 92.5(5)
F6 P1 F2 85.7(6)
F7 P1 F3 86.3(8)
F1 P1 F3 86.2(7)
F4 P1 F3 90.0(6)
F6 P1 F3 91.7(6)
F2 P1 F3 176.2(7)

loop_
_geom_bond_atom_site_label_1
_geom_bond_atom_site_label_2
_geom_bond_distance
Ru1 N4 1.959(4)
Ru1 C15 1.984(5)
Ru1 N1 2.026(5)
Ru1 N2 2.048(4)
Ru1 N3 2.184(4)
Ru1 Cl1 2.3886(14)
C1 N1 1.120(7)
C1 C2 1.436(8)
C3 N3 1.307(6)
C3 C4 1.403(8)
C4 C5 1.364(8)
C5 C6 1.397(8)
C6 C7 1.391(7)
C6 C11 1.437(8)
C7 N3 1.378(6)
C7 C8 1.417(7)
C8 N4 1.352(6)
C8 C9 1.401(7)
C9 C12 1.411(8)
C9 C10 1.422(8)
C10 C11 1.337(9)
C12 C13 1.368(9)
C13 C14 1.384(7)
C14 N4 1.327(6)
C14 N5 1.397(6)
C15 N6 1.334(7)
C15 N5 1.395(6)
C16 C17 1.301(8)
C16 N5 1.386(7)
C17 N6 1.398(7)
C18 N2 1.134(6)
C18 C19 1.450(8)
C20 C21 1.418(18)
C20 N6 1.552(12)
C21 C22 1.616(17)
C22 C23 1.480(19)
C20A N6 1.483(16)
C20A C21A 1.53(2)
C21A C22A 1.562(19)
C22A C23A 1.451(19)
F1 P1 1.440(10)
F2 P1 1.494(6)
F3 P1 1.530(8)
F4 P1 1.442(7)
F6 P1 1.446(9)
F7 P1 1.385(9)
